data_4108000
loop_
_publ_author_name
'Daniela Buccella'
'Gerard Parkin'

_publ_section_title
;
 Mononuclear and Dinuclear Molybdenum and Tungsten Complexes of
 p-tert-Butyltetrathiacalix[4]arene and
 p-tert-Butyltetrasulfonylcalix[4]arene: Facile Cleavage of the Calixarene
 Ligand Framework by Nickel
;
_journal_name_full 'Journal of the American Chemical Society'
_journal_page_first 8617
_journal_page_last 8619
_journal_paper_doi 10.1021/ja803215x
_journal_volume 130
_journal_year 2008
_chemical_formula_sum 'C67 H91 Mo O12 P3 S4'
_chemical_formula_weight 1405.49
_chemical_name_systematic
;

 ?

;
_space_group_IT_number 14
_symmetry_cell_setting monoclinic
_symmetry_space_group_name_Hall '-P 2yn'
_symmetry_space_group_name_H-M 'P 1 21/n 1'
_atom_sites_solution_hydrogens geom
_atom_sites_solution_primary direct
_atom_sites_solution_secondary difmap
_audit_creation_method SHELXL-97
_cell_angle_alpha 90.00
_cell_angle_beta 105.8710(10)
_cell_angle_gamma 90.00
_cell_formula_units_Z 4
_cell_length_a 14.0932(7)
_cell_length_b 24.0931(12)
_cell_length_c 21.8585(11)
_cell_measurement_reflns_used 9908
_cell_measurement_temperature 125(2)
_cell_measurement_theta_max 25.11
_cell_measurement_theta_min 2.17
_cell_volume 7139.1(6)
_computing_cell_refinement 'Bruker SMART'
_computing_data_collection 'Bruker SMART'
_computing_data_reduction 'Bruker SAINT'
_computing_molecular_graphics 'Bruker SHELXTL'
_computing_publication_material 'Bruker SHELXTL'
_computing_structure_refinement 'SHELXL-97 (Sheldrick, 1997)'
_computing_structure_solution 'SHELXS-97 (Sheldrick, 1990)'
_diffrn_ambient_temperature 125(2)
_diffrn_measured_fraction_theta_full 1.000
_diffrn_measured_fraction_theta_max 1.000
_diffrn_measurement_device_type 'CCD area detector'
_diffrn_measurement_method 'phi and omega scans'
_diffrn_radiation_monochromator graphite
_diffrn_radiation_source 'fine-focus sealed tube'
_diffrn_radiation_type MoK\a
_diffrn_radiation_wavelength 0.71073
_diffrn_reflns_av_R_equivalents 0.1122
_diffrn_reflns_av_sigmaI/netI 0.0905
_diffrn_reflns_limit_h_max 17
_diffrn_reflns_limit_h_min -17
_diffrn_reflns_limit_k_max 30
_diffrn_reflns_limit_k_min -30
_diffrn_reflns_limit_l_max 27
_diffrn_reflns_limit_l_min -27
_diffrn_reflns_number 85166
_diffrn_reflns_theta_full 26.37
_diffrn_reflns_theta_max 26.37
_diffrn_reflns_theta_min 1.29
_exptl_absorpt_coefficient_mu 0.424
_exptl_absorpt_correction_T_max 0.9750
_exptl_absorpt_correction_T_min 0.9352
_exptl_absorpt_correction_type empirical
_exptl_absorpt_process_details sadabs
_exptl_crystal_colour RED
_exptl_crystal_density_diffrn 1.308
_exptl_crystal_description BLOCK
_exptl_crystal_F_000 2960
_exptl_crystal_size_max 0.16
_exptl_crystal_size_mid 0.07
_exptl_crystal_size_min 0.06
_platon_squeeze_details
;
The unit cell contains 12 benzene molecules which have been treated as a 
diffuse cotribution to the overall scattering without specific atom positions
by SQUEEZE/PLATON
;
_refine_diff_density_max 1.035
_refine_diff_density_min -0.556
_refine_diff_density_rms 0.080
_refine_ls_extinction_method none
_refine_ls_goodness_of_fit_ref 1.000
_refine_ls_hydrogen_treatment mixed
_refine_ls_matrix_type full
_refine_ls_number_parameters 645
_refine_ls_number_reflns 14620
_refine_ls_number_restraints 16
_refine_ls_restrained_S_all 1.003
_refine_ls_R_factor_all 0.1079
_refine_ls_R_factor_gt 0.0593
_refine_ls_shift/su_max 0.001
_refine_ls_shift/su_mean 0.000
_refine_ls_structure_factor_coef Fsqd
_refine_ls_weighting_details 'calc w=1/[\s^2^(Fo^2^)+(0.0642P)^2^+0.0000P] where P=(Fo^2^+2Fc^2^)/3'
_refine_ls_weighting_scheme calc
_refine_ls_wR_factor_gt 0.1301
_refine_ls_wR_factor_ref 0.1434
_reflns_number_gt 8642
_reflns_number_total 14620
_reflns_threshold_expression >2sigma(I)
_cod_data_source_file ja803215x-file005.cif
_cod_data_source_block mosos10p
_cod_database_code 4108000

loop_
_symmetry_equiv_pos_as_xyz
'x, y, z'
'-x+1/2, y+1/2, -z+1/2'
'-x, -y, -z'
'x-1/2, -y-1/2, z-1/2'

loop_
_atom_site_label
_atom_site_type_symbol
_atom_site_fract_x
_atom_site_fract_y
_atom_site_fract_z
_atom_site_U_iso_or_equiv
_atom_site_adp_type
_atom_site_occupancy
_atom_site_symmetry_multiplicity
_atom_site_calc_flag
_atom_site_refinement_flags
_atom_site_disorder_assembly
_atom_site_disorder_group
Mo Mo 0.18944(3) 0.667910(14) 0.943249(17) 0.03122(11) Uani 1 1 d D . .
H1 H 0.0921(16) 0.6841(15) 0.8836(11) 0.037 Uiso 1 1 d D . .
S1 S 0.37068(8) 0.57783(4) 0.98202(5) 0.0322(2) Uani 1 1 d . . .
P1 P 0.21976(9) 0.69923(5) 0.84395(6) 0.0424(3) Uani 1 1 d . . .
O1 O 0.3297(2) 0.70720(11) 0.98212(13) 0.0367(7) Uani 1 1 d . . .
S2 S 0.12669(8) 0.59400(4) 1.13871(5) 0.0331(3) Uani 1 1 d . . .
P2 P 0.11549(10) 0.75047(5) 0.97362(6) 0.0470(3) Uani 1 1 d . . .
O2 O 0.2317(2) 0.63636(11) 1.04275(13) 0.0365(7) Uani 1 1 d . . .
S3 S 0.38064(10) 0.76420(5) 1.25340(5) 0.0524(4) Uani 1 1 d . . .
P3 P 0.06229(9) 0.59504(5) 0.91162(6) 0.0458(3) Uani 1 1 d . . .
O3 O 0.2997(2) 0.68349(13) 1.15182(15) 0.0446(8) Uani 1 1 d . . .
H3 H 0.271(3) 0.6729(19) 1.114(2) 0.057(16) Uiso 1 1 d . . .
S4 S 0.47859(9) 0.79922(5) 1.02576(6) 0.0451(3) Uani 1 1 d . . .
O4 O 0.4835(3) 0.73706(15) 1.14915(15) 0.0588(9) Uani 1 1 d . . .
O10 O 0.28570(19) 0.59805(10) 0.93282(12) 0.0310(6) Uani 1 1 d . . .
C10 C 0.4198(3) 0.68919(17) 1.00392(19) 0.0337(10) Uani 1 1 d . . .
O11 O 0.4226(2) 0.53297(11) 0.96236(12) 0.0373(7) Uani 1 1 d . . .
C11 C 0.4507(3) 0.63309(18) 1.00878(18) 0.0334(10) Uani 1 1 d . . .
O12 O 0.0619(2) 0.62143(12) 1.08499(13) 0.0406(7) Uani 1 1 d . . .
C12 C 0.5487(3) 0.6167(2) 1.03598(19) 0.0418(11) Uani 1 1 d . . .
H12B H 0.5642 0.5782 1.0388 0.050 Uiso 1 1 calc R . .
O13 O 0.0860(2) 0.55085(11) 1.16953(14) 0.0413(7) Uani 1 1 d . . .
C13 C 0.6232(3) 0.6547(2) 1.0588(2) 0.0499(13) Uani 1 1 d . . .
C14 C 0.5960(3) 0.7103(2) 1.0520(2) 0.0470(12) Uani 1 1 d . . .
H14A H 0.6457 0.7377 1.0657 0.056 Uiso 1 1 calc R . .
O14 O 0.3764(3) 0.80530(14) 1.30073(15) 0.0680(11) Uani 1 1 d . . .
O15 O 0.4668(2) 0.72802(15) 1.26533(14) 0.0579(9) Uani 1 1 d . . .
C15 C 0.4996(3) 0.72723(18) 1.0259(2) 0.0394(11) Uani 1 1 d . . .
O16 O 0.4163(2) 0.81641(12) 0.96563(15) 0.0472(8) Uani 1 1 d . . .
C16 C 0.7319(4) 0.6381(3) 1.0904(3) 0.082(2) Uani 1 1 d . . .
O17 O 0.5733(3) 0.82611(14) 1.04784(16) 0.0633(10) Uani 1 1 d . . .
C17 C 0.7445(6) 0.5775(4) 1.0984(5) 0.211(7) Uani 1 1 d . . .
H17B H 0.7070 0.5641 1.1272 0.317 Uiso 1 1 calc R . .
H17C H 0.8146 0.5689 1.1164 0.317 Uiso 1 1 calc R . .
H17D H 0.7204 0.5593 1.0570 0.317 Uiso 1 1 calc R . .
C18 C 0.7947(5) 0.6619(6) 1.0476(4) 0.215(7) Uani 1 1 d . . .
H18A H 0.8640 0.6515 1.0655 0.323 Uiso 1 1 calc R . .
H18B H 0.7888 0.7024 1.0458 0.323 Uiso 1 1 calc R . .
H18C H 0.7707 0.6466 1.0045 0.323 Uiso 1 1 calc R . .
C19 C 0.7684(4) 0.6653(3) 1.1549(3) 0.0779(18) Uani 1 1 d . . .
H19A H 0.7306 0.6512 1.1832 0.117 Uiso 1 1 calc R . .
H19B H 0.7597 0.7056 1.1504 0.117 Uiso 1 1 calc R . .
H19C H 0.8384 0.6567 1.1730 0.117 Uiso 1 1 calc R . .
C20 C 0.2597(3) 0.58732(16) 1.06653(18) 0.0316(9) Uani 1 1 d . . .
C21 C 0.2269(3) 0.56402(15) 1.11635(18) 0.0287(9) Uani 1 1 d . . .
C22 C 0.2672(3) 0.51544(16) 1.1467(2) 0.0362(10) Uani 1 1 d . . .
H22A H 0.2438 0.5019 1.1807 0.043 Uiso 1 1 calc R . .
C23 C 0.3404(3) 0.48581(17) 1.12918(19) 0.0372(10) Uani 1 1 d . A .
C24 C 0.3684(3) 0.50597(17) 1.07708(19) 0.0377(10) Uani 1 1 d . . .
H24A H 0.4160 0.4861 1.0622 0.045 Uiso 1 1 calc R . .
C25 C 0.3285(3) 0.55433(16) 1.04630(18) 0.0330(10) Uani 1 1 d . . .
C26 C 0.3886(3) 0.43384(18) 1.1647(2) 0.0448(12) Uani 1 1 d D . .
C27 C 0.3774(6) 0.3861(2) 1.1185(3) 0.059(2) Uani 0.792(8) 1 d PD A 1
H27A H 0.4304 0.3875 1.0974 0.088 Uiso 0.792(8) 1 calc PR A 1
H27B H 0.3134 0.3888 1.0865 0.088 Uiso 0.792(8) 1 calc PR A 1
H27C H 0.3810 0.3509 1.1415 0.088 Uiso 0.792(8) 1 calc PR A 1
C28 C 0.5007(5) 0.4477(3) 1.1893(3) 0.062(2) Uani 0.792(8) 1 d PD A 1
H28A H 0.5167 0.4783 1.1643 0.093 Uiso 0.792(8) 1 calc PR A 1
H28B H 0.5395 0.4149 1.1849 0.093 Uiso 0.792(8) 1 calc PR A 1
H28C H 0.5164 0.4585 1.2342 0.093 Uiso 0.792(8) 1 calc PR A 1
C29 C 0.3454(7) 0.4189(4) 1.2181(4) 0.086(3) Uani 0.792(8) 1 d PD A 1
H29A H 0.3769 0.4413 1.2556 0.130 Uiso 0.792(8) 1 calc PR A 1
H29B H 0.3568 0.3795 1.2283 0.130 Uiso 0.792(8) 1 calc PR A 1
H29C H 0.2743 0.4264 1.2052 0.130 Uiso 0.792(8) 1 calc PR A 1
C27A C 0.3061(13) 0.3930(9) 1.1744(11) 0.046(5) Uani 0.208(8) 1 d PD A 2
H27D H 0.2430 0.4020 1.1437 0.069 Uiso 0.208(8) 1 calc PR A 2
H27E H 0.2997 0.3970 1.2177 0.069 Uiso 0.208(8) 1 calc PR A 2
H27F H 0.3243 0.3547 1.1677 0.069 Uiso 0.208(8) 1 calc PR A 2
C28A C 0.4596(16) 0.3980(9) 1.1430(10) 0.046(5) Uani 0.208(8) 1 d PD A 2
H28D H 0.5131 0.4209 1.1360 0.069 Uiso 0.208(8) 1 calc PR A 2
H28E H 0.4252 0.3795 1.1031 0.069 Uiso 0.208(8) 1 calc PR A 2
H28F H 0.4870 0.3699 1.1755 0.069 Uiso 0.208(8) 1 calc PR A 2
C29A C 0.4361(16) 0.4528(9) 1.2343(7) 0.046(5) Uani 0.208(8) 1 d PD A 2
H29D H 0.4900 0.4788 1.2353 0.069 Uiso 0.208(8) 1 calc PR A 2
H29E H 0.4620 0.4204 1.2607 0.069 Uiso 0.208(8) 1 calc PR A 2
H29F H 0.3861 0.4712 1.2508 0.069 Uiso 0.208(8) 1 calc PR A 2
C30 C 0.2494(3) 0.68305(16) 1.19531(19) 0.0327(10) Uani 1 1 d . . .
C31 C 0.2749(3) 0.72158(17) 1.24462(19) 0.0379(10) Uani 1 1 d . . .
C32 C 0.2300(3) 0.72279(17) 1.29409(19) 0.0379(10) Uani 1 1 d . . .
H32A H 0.2484 0.7507 1.3258 0.046 Uiso 1 1 calc R . .
C33 C 0.1595(3) 0.68420(16) 1.29799(19) 0.0332(10) Uani 1 1 d . . .
C34 C 0.1334(3) 0.64580(16) 1.24895(19) 0.0326(10) Uani 1 1 d . . .
H34A H 0.0846 0.6189 1.2501 0.039 Uiso 1 1 calc R . .
C35 C 0.1750(3) 0.64465(15) 1.19829(18) 0.0290(9) Uani 1 1 d . . .
C36 C 0.1105(3) 0.68318(18) 1.3525(2) 0.0430(11) Uani 1 1 d . . .
C37 C 0.0005(4) 0.6947(3) 1.3255(3) 0.0793(19) Uani 1 1 d . . .
H37A H -0.0284 0.6672 1.2927 0.119 Uiso 1 1 calc R . .
H37B H -0.0088 0.7319 1.3068 0.119 Uiso 1 1 calc R . .
H37C H -0.0320 0.6924 1.3598 0.119 Uiso 1 1 calc R . .
C38 C 0.1564(5) 0.7258(2) 1.4035(3) 0.093(2) Uani 1 1 d . . .
H38A H 0.2270 0.7180 1.4206 0.140 Uiso 1 1 calc R . .
H38B H 0.1241 0.7237 1.4378 0.140 Uiso 1 1 calc R . .
H38C H 0.1476 0.7631 1.3848 0.140 Uiso 1 1 calc R . .
C39 C 0.1265(4) 0.6268(2) 1.3846(2) 0.0606(14) Uani 1 1 d . . .
H39A H 0.0964 0.5980 1.3537 0.091 Uiso 1 1 calc R . .
H39B H 0.0960 0.6263 1.4198 0.091 Uiso 1 1 calc R . .
H39C H 0.1974 0.6196 1.4009 0.091 Uiso 1 1 calc R . .
C40 C 0.4246(4) 0.7812(2) 1.1386(2) 0.0456(12) Uani 1 1 d . . .
C41 C 0.4138(3) 0.81320(18) 1.0838(2) 0.0429(11) Uani 1 1 d . . .
C42 C 0.3634(4) 0.86248(19) 1.0752(2) 0.0544(13) Uani 1 1 d . . .
H42A H 0.3584 0.8832 1.0375 0.065 Uiso 1 1 calc R . .
C43 C 0.3190(4) 0.88308(19) 1.1207(2) 0.0594(15) Uani 1 1 d . . .
C44 C 0.3227(4) 0.8494(2) 1.1724(2) 0.0546(14) Uani 1 1 d . . .
H44A H 0.2898 0.8610 1.2027 0.066 Uiso 1 1 calc R . .
C45 C 0.3718(4) 0.80029(19) 1.1813(2) 0.0479(13) Uani 1 1 d . . .
C46 C 0.2658(5) 0.9393(2) 1.1139(3) 0.0783(19) Uani 1 1 d . . .
C47 C 0.1539(5) 0.9283(2) 1.1072(3) 0.091(2) Uani 1 1 d . . .
H47A H 0.1258 0.9063 1.0688 0.136 Uiso 1 1 calc R . .
H47B H 0.1189 0.9638 1.1039 0.136 Uiso 1 1 calc R . .
H47C H 0.1470 0.9080 1.1446 0.136 Uiso 1 1 calc R . .
C48 C 0.3127(6) 0.9746(2) 1.1737(3) 0.096(2) Uani 1 1 d . . .
H48A H 0.3825 0.9809 1.1769 0.143 Uiso 1 1 calc R . .
H48B H 0.3066 0.9549 1.2117 0.143 Uiso 1 1 calc R . .
H48C H 0.2785 1.0104 1.1705 0.143 Uiso 1 1 calc R . .
C49 C 0.2758(6) 0.9713(2) 1.0552(3) 0.099(2) Uani 1 1 d . . .
H49A H 0.2462 0.9497 1.0168 0.149 Uiso 1 1 calc R . .
H49B H 0.3458 0.9777 1.0587 0.149 Uiso 1 1 calc R . .
H49C H 0.2418 1.0071 1.0527 0.149 Uiso 1 1 calc R . .
C51 C 0.3442(4) 0.6810(3) 0.8408(3) 0.0759(18) Uani 1 1 d . . .
H51A H 0.3543 0.6941 0.8006 0.114 Uiso 1 1 calc R . .
H51B H 0.3524 0.6407 0.8438 0.114 Uiso 1 1 calc R . .
H51C H 0.3926 0.6986 0.8764 0.114 Uiso 1 1 calc R . .
C52 C 0.2206(4) 0.77225(18) 0.8254(2) 0.0580(14) Uani 1 1 d . . .
H52A H 0.2341 0.7769 0.7841 0.087 Uiso 1 1 calc R . .
H52B H 0.2719 0.7910 0.8583 0.087 Uiso 1 1 calc R . .
H52C H 0.1562 0.7884 0.8238 0.087 Uiso 1 1 calc R . .
C53 C 0.1486(4) 0.67177(19) 0.7685(2) 0.0512(12) Uani 1 1 d . . .
H53A H 0.1706 0.6889 0.7341 0.077 Uiso 1 1 calc R . .
H53B H 0.0786 0.6800 0.7626 0.077 Uiso 1 1 calc R . .
H53C H 0.1579 0.6315 0.7678 0.077 Uiso 1 1 calc R . .
C61 C -0.0170(4) 0.7586(3) 0.9465(3) 0.085(2) Uani 1 1 d . . .
H61A H -0.0358 0.7938 0.9625 0.128 Uiso 1 1 calc R . .
H61B H -0.0488 0.7278 0.9625 0.128 Uiso 1 1 calc R . .
H61C H -0.0381 0.7587 0.8999 0.128 Uiso 1 1 calc R . .
C62 C 0.1573(5) 0.8180(2) 0.9530(3) 0.082(2) Uani 1 1 d . . .
H62A H 0.1214 0.8475 0.9680 0.123 Uiso 1 1 calc R . .
H62B H 0.1447 0.8207 0.9068 0.123 Uiso 1 1 calc R . .
H62C H 0.2281 0.8220 0.9732 0.123 Uiso 1 1 calc R . .
C63 C 0.1394(4) 0.7594(2) 1.0588(2) 0.0616(15) Uani 1 1 d . . .
H63A H 0.1074 0.7934 1.0676 0.092 Uiso 1 1 calc R . .
H63B H 0.2107 0.7619 1.0782 0.092 Uiso 1 1 calc R . .
H63C H 0.1129 0.7275 1.0767 0.092 Uiso 1 1 calc R . .
C71 C -0.0593(3) 0.6081(2) 0.9233(3) 0.0686(16) Uani 1 1 d . . .
H71A H -0.1019 0.5758 0.9088 0.103 Uiso 1 1 calc R . .
H71B H -0.0886 0.6409 0.8989 0.103 Uiso 1 1 calc R . .
H71C H -0.0526 0.6144 0.9686 0.103 Uiso 1 1 calc R . .
C72 C 0.0305(5) 0.5732(2) 0.8296(2) 0.0799(19) Uani 1 1 d . . .
H72A H -0.0205 0.5444 0.8227 0.120 Uiso 1 1 calc R . .
H72B H 0.0892 0.5583 0.8196 0.120 Uiso 1 1 calc R . .
H72C H 0.0054 0.6050 0.8020 0.120 Uiso 1 1 calc R . .
C73 C 0.0907(3) 0.52991(17) 0.9545(2) 0.0492(12) Uani 1 1 d . . .
H73A H 0.0362 0.5038 0.9388 0.074 Uiso 1 1 calc R . .
H73B H 0.0999 0.5365 1.0000 0.074 Uiso 1 1 calc R . .
H73C H 0.1513 0.5143 0.9479 0.074 Uiso 1 1 calc R . .

loop_
_atom_site_aniso_label
_atom_site_aniso_U_11
_atom_site_aniso_U_22
_atom_site_aniso_U_33
_atom_site_aniso_U_23
_atom_site_aniso_U_13
_atom_site_aniso_U_12
Mo 0.0336(2) 0.02646(19) 0.0387(2) 0.00126(17) 0.01855(16) 0.00122(16)
S1 0.0415(6) 0.0312(5) 0.0322(6) 0.0016(5) 0.0244(5) 0.0068(5)
P1 0.0469(7) 0.0389(7) 0.0467(7) 0.0094(6) 0.0216(6) 0.0045(5)
O1 0.0415(18) 0.0304(16) 0.0447(18) -0.0010(13) 0.0228(15) 0.0008(13)
S2 0.0365(6) 0.0324(6) 0.0393(6) -0.0106(5) 0.0255(5) -0.0079(5)
P2 0.0578(8) 0.0393(7) 0.0506(8) -0.0023(6) 0.0262(7) 0.0126(6)
O2 0.0495(18) 0.0284(16) 0.0413(17) -0.0001(13) 0.0287(15) 0.0049(13)
S3 0.0721(9) 0.0588(8) 0.0358(7) -0.0181(6) 0.0308(6) -0.0372(7)
P3 0.0517(8) 0.0401(7) 0.0453(7) 0.0093(6) 0.0130(6) -0.0132(6)
O3 0.051(2) 0.058(2) 0.0357(18) -0.0194(16) 0.0303(16) -0.0226(16)
S4 0.0604(8) 0.0447(7) 0.0443(7) -0.0069(6) 0.0381(6) -0.0168(6)
O4 0.070(2) 0.068(2) 0.047(2) -0.0037(18) 0.0313(18) -0.003(2)
O10 0.0395(16) 0.0270(14) 0.0332(15) 0.0011(12) 0.0213(13) 0.0039(12)
C10 0.039(3) 0.040(2) 0.032(2) 0.0001(19) 0.025(2) 0.001(2)
O11 0.0509(19) 0.0370(16) 0.0346(16) 0.0031(13) 0.0295(14) 0.0153(14)
C11 0.033(2) 0.048(3) 0.025(2) -0.0020(19) 0.0188(19) 0.003(2)
O12 0.0352(16) 0.0527(19) 0.0375(17) -0.0096(15) 0.0161(14) 0.0014(14)
C12 0.045(3) 0.052(3) 0.035(2) -0.009(2) 0.023(2) 0.008(2)
O13 0.0503(18) 0.0357(16) 0.0522(18) -0.0112(14) 0.0383(15) -0.0120(14)
C13 0.040(3) 0.077(4) 0.035(3) -0.017(3) 0.014(2) 0.012(3)
C14 0.035(3) 0.076(4) 0.038(3) -0.014(3) 0.024(2) -0.013(2)
O14 0.111(3) 0.066(2) 0.0435(19) -0.0280(17) 0.049(2) -0.052(2)
O15 0.044(2) 0.093(3) 0.0416(19) -0.0088(18) 0.0209(16) -0.0146(19)
C15 0.042(3) 0.052(3) 0.035(2) -0.010(2) 0.029(2) -0.012(2)
O16 0.070(2) 0.0352(17) 0.053(2) 0.0011(15) 0.0450(18) -0.0056(15)
C16 0.039(3) 0.128(6) 0.070(4) -0.044(4) 0.000(3) 0.022(3)
O17 0.069(2) 0.065(2) 0.071(2) -0.0132(19) 0.045(2) -0.0370(19)
C17 0.115(7) 0.130(7) 0.287(13) -0.131(8) -0.118(8) 0.085(6)
C18 0.041(4) 0.51(2) 0.110(7) 0.005(9) 0.044(4) 0.045(8)
C19 0.061(4) 0.096(5) 0.065(4) -0.015(4) -0.001(3) -0.001(3)
C20 0.035(2) 0.032(2) 0.033(2) -0.0088(19) 0.0172(19) -0.0010(18)
C21 0.035(2) 0.026(2) 0.032(2) -0.0086(18) 0.0204(19) -0.0017(17)
C22 0.047(3) 0.032(2) 0.038(2) 0.0002(19) 0.026(2) -0.003(2)
C23 0.050(3) 0.040(2) 0.029(2) 0.0030(19) 0.024(2) 0.008(2)
C24 0.046(3) 0.037(2) 0.037(2) -0.005(2) 0.022(2) 0.005(2)
C25 0.045(3) 0.032(2) 0.032(2) 0.0014(18) 0.027(2) 0.0019(19)
C26 0.054(3) 0.048(3) 0.040(3) 0.009(2) 0.026(2) 0.010(2)
C27 0.094(6) 0.035(3) 0.057(4) 0.010(3) 0.037(4) 0.015(3)
C28 0.077(5) 0.059(4) 0.050(4) 0.007(3) 0.017(4) 0.024(4)
C29 0.118(7) 0.099(7) 0.071(5) 0.052(5) 0.075(6) 0.045(6)
C27A 0.038(8) 0.058(9) 0.033(8) 0.004(7) -0.004(6) 0.017(7)
C28A 0.038(8) 0.058(9) 0.033(8) 0.004(7) -0.004(6) 0.017(7)
C29A 0.038(8) 0.058(9) 0.033(8) 0.004(7) -0.004(6) 0.017(7)
C30 0.037(2) 0.033(2) 0.034(2) -0.0038(18) 0.022(2) -0.0053(18)
C31 0.048(3) 0.040(2) 0.034(2) -0.010(2) 0.025(2) -0.019(2)
C32 0.058(3) 0.034(2) 0.030(2) -0.0096(19) 0.025(2) -0.007(2)
C33 0.044(3) 0.030(2) 0.034(2) -0.0041(18) 0.025(2) -0.0022(18)
C34 0.040(2) 0.026(2) 0.042(2) 0.0015(19) 0.028(2) -0.0034(18)
C35 0.031(2) 0.026(2) 0.035(2) -0.0084(18) 0.0175(19) -0.0013(17)
C36 0.061(3) 0.041(3) 0.043(3) -0.005(2) 0.040(2) -0.004(2)
C37 0.077(4) 0.115(5) 0.066(4) 0.024(4) 0.053(3) 0.032(4)
C38 0.154(6) 0.087(4) 0.073(4) -0.038(4) 0.091(4) -0.055(4)
C39 0.089(4) 0.058(3) 0.051(3) 0.002(3) 0.046(3) -0.002(3)
C40 0.063(3) 0.044(3) 0.040(3) -0.011(2) 0.030(2) -0.028(2)
C41 0.061(3) 0.034(2) 0.045(3) -0.010(2) 0.034(2) -0.020(2)
C42 0.083(4) 0.038(3) 0.059(3) -0.003(2) 0.048(3) -0.011(3)
C43 0.103(4) 0.035(3) 0.061(3) -0.013(2) 0.058(3) -0.013(3)
C44 0.081(4) 0.044(3) 0.056(3) -0.016(2) 0.048(3) -0.023(3)
C45 0.074(3) 0.040(3) 0.040(3) -0.017(2) 0.034(3) -0.032(2)
C46 0.134(6) 0.051(3) 0.078(4) -0.004(3) 0.077(4) 0.003(4)
C47 0.147(7) 0.053(4) 0.096(5) 0.000(3) 0.072(5) 0.033(4)
C48 0.174(7) 0.044(3) 0.098(5) -0.019(3) 0.086(5) -0.015(4)
C49 0.189(7) 0.046(3) 0.093(5) 0.016(3) 0.090(5) 0.031(4)
C51 0.055(3) 0.118(5) 0.069(4) 0.042(4) 0.039(3) 0.016(3)
C52 0.092(4) 0.041(3) 0.051(3) 0.004(2) 0.035(3) -0.010(3)
C53 0.070(3) 0.042(3) 0.048(3) 0.000(2) 0.028(3) 0.000(2)
C61 0.064(4) 0.101(5) 0.089(4) -0.038(4) 0.018(3) 0.033(3)
C62 0.136(6) 0.035(3) 0.097(5) 0.007(3) 0.068(4) 0.024(3)
C63 0.084(4) 0.046(3) 0.062(3) -0.020(3) 0.033(3) -0.009(3)
C71 0.044(3) 0.064(4) 0.093(4) 0.030(3) 0.010(3) -0.010(3)
C72 0.118(5) 0.058(4) 0.063(4) -0.001(3) 0.024(4) -0.049(4)
C73 0.044(3) 0.031(2) 0.068(3) -0.001(2) 0.007(2) -0.009(2)

loop_
_atom_type_symbol
_atom_type_description
_atom_type_scat_dispersion_real
_atom_type_scat_dispersion_imag
_atom_type_scat_source
C C 0.0033 0.0016 'International Tables Vol C Tables 4.2.6.8 and 6.1.1.4'
H H 0.0000 0.0000 'International Tables Vol C Tables 4.2.6.8 and 6.1.1.4'
O O 0.0106 0.0060 'International Tables Vol C Tables 4.2.6.8 and 6.1.1.4'
P P 0.1023 0.0942 'International Tables Vol C Tables 4.2.6.8 and 6.1.1.4'
S S 0.1246 0.1234 'International Tables Vol C Tables 4.2.6.8 and 6.1.1.4'
Mo Mo -1.6832 0.6857 'International Tables Vol C Tables 4.2.6.8 and 6.1.1.4'

loop_
_geom_angle_atom_site_label_1
_geom_angle_atom_site_label_2
_geom_angle_atom_site_label_3
_geom_angle
H1 Mo O1 132.9(13)
H1 Mo O10 119.7(13)
O1 Mo O10 81.50(10)
H1 Mo O2 142.3(13)
O1 Mo O2 78.02(10)
O10 Mo O2 80.39(9)
H1 Mo P2 72.4(13)
O1 Mo P2 87.01(8)
O10 Mo P2 167.26(8)
O2 Mo P2 91.88(7)
H1 Mo P1 62.4(13)
O1 Mo P1 81.35(8)
O10 Mo P1 83.24(7)
O2 Mo P1 155.29(8)
P2 Mo P1 100.53(4)
H1 Mo P3 64.3(13)
O1 Mo P3 160.73(8)
O10 Mo P3 81.30(8)
O2 Mo P3 90.60(8)
P2 Mo P3 109.10(5)
P1 Mo P3 105.12(4)
O11 S1 O10 114.47(16)
O11 S1 C11 109.90(18)
O10 S1 C11 108.59(18)
O11 S1 C25 107.91(17)
O10 S1 C25 107.91(18)
C11 S1 C25 107.87(18)
C52 P1 C53 100.8(2)
C52 P1 C51 99.2(3)
C53 P1 C51 100.2(3)
C52 P1 Mo 120.89(16)
C53 P1 Mo 120.66(16)
C51 P1 Mo 111.21(17)
C10 O1 Mo 134.3(3)
O12 S2 O13 117.95(18)
O12 S2 C21 109.83(17)
O13 S2 C21 106.52(17)
O12 S2 C35 108.27(18)
O13 S2 C35 105.93(17)
C21 S2 C35 107.90(18)
C61 P2 C63 102.0(3)
C61 P2 C62 101.3(3)
C63 P2 C62 99.6(3)
C61 P2 Mo 118.87(19)
C63 P2 Mo 113.95(18)
C62 P2 Mo 118.16(18)
C20 O2 Mo 131.9(2)
O14 S3 O15 118.5(2)
O14 S3 C45 107.1(2)
O15 S3 C45 107.7(2)
O14 S3 C31 106.0(2)
O15 S3 C31 107.9(2)
C45 S3 C31 109.6(2)
C72 P3 C73 102.8(2)
C72 P3 C71 101.6(3)
C73 P3 C71 99.1(2)
C72 P3 Mo 116.77(17)
C73 P3 Mo 115.43(15)
C71 P3 Mo 118.38(19)
H3 O3 C30 118(3)
O16 S4 O17 117.20(19)
O16 S4 C15 110.4(2)
O17 S4 C15 107.6(2)
O16 S4 C41 107.1(2)
O17 S4 C41 106.5(2)
C15 S4 C41 107.62(19)
S1 O10 Mo 125.57(15)
O1 C10 C11 126.5(4)
O1 C10 C15 120.5(4)
C11 C10 C15 112.9(4)
C12 C11 C10 123.3(4)
C12 C11 S1 113.5(3)
C10 C11 S1 123.2(3)
C13 C12 C11 121.9(4)
C12 C13 C14 116.2(4)
C12 C13 C16 123.4(5)
C14 C13 C16 120.4(5)
C15 C14 C13 122.7(4)
C14 C15 C10 122.9(4)
C14 C15 S4 116.0(3)
C10 C15 S4 121.0(3)
C17 C16 C19 108.6(6)
C17 C16 C13 112.4(6)
C19 C16 C13 110.2(4)
C17 C16 C18 111.4(7)
C19 C16 C18 107.2(6)
C13 C16 C18 106.9(5)
O2 C20 C21 122.7(3)
O2 C20 C25 122.8(3)
C21 C20 C25 114.5(4)
C22 C21 C20 121.8(3)
C22 C21 S2 117.7(3)
C20 C21 S2 120.3(3)
C21 C22 C23 122.5(4)
C24 C23 C22 116.3(4)
C24 C23 C26 121.0(4)
C22 C23 C26 122.7(4)
C25 C24 C23 121.5(4)
C24 C25 C20 122.8(4)
C24 C25 S1 118.5(3)
C20 C25 S1 118.6(3)
C28A C26 C29 123.9(10)
C28A C26 C27 45.9(9)
C29 C26 C27 110.3(5)
C28A C26 C23 123.7(9)
C29 C26 C23 111.8(4)
C27 C26 C23 109.5(4)
C28A C26 C29A 109.6(12)
C29 C26 C29A 57.7(9)
C27 C26 C29A 144.8(9)
C23 C26 C29A 105.5(9)
C28A C26 C28 62.0(10)
C29 C26 C28 111.8(5)
C27 C26 C28 107.8(5)
C23 C26 C28 105.5(4)
C29A C26 C28 58.3(9)
C28A C26 C27A 105.3(14)
C29 C26 C27A 43.7(8)
C27 C26 C27A 70.7(10)
C23 C26 C27A 109.6(8)
C29A C26 C27A 100.8(13)
C28 C26 C27A 143.1(9)
O3 C30 C31 118.2(3)
O3 C30 C35 125.8(4)
C31 C30 C35 116.0(3)
C30 C31 C32 122.6(4)
C30 C31 S3 120.0(3)
C32 C31 S3 116.7(3)
C33 C32 C31 121.4(4)
C32 C33 C34 116.4(3)
C32 C33 C36 123.0(4)
C34 C33 C36 120.7(4)
C33 C34 C35 123.3(4)
C34 C35 C30 120.3(4)
C34 C35 S2 115.9(3)
C30 C35 S2 123.8(3)
C39 C36 C38 106.6(4)
C39 C36 C37 110.4(4)
C38 C36 C37 110.0(4)
C39 C36 C33 109.4(3)
C38 C36 C33 111.5(4)
C37 C36 C33 108.9(4)
O4 C40 C41 120.4(4)
O4 C40 C45 124.0(4)
C41 C40 C45 115.6(5)
C42 C41 C40 121.8(4)
C42 C41 S4 114.4(3)
C40 C41 S4 123.2(4)
C41 C42 C43 121.7(4)
C44 C43 C42 116.6(5)
C44 C43 C46 120.3(4)
C42 C43 C46 123.0(4)
C45 C44 C43 122.3(4)
C44 C45 C40 121.7(4)
C44 C45 S3 117.7(3)
C40 C45 S3 120.2(4)
C49 C46 C43 111.7(4)
C49 C46 C48 108.3(5)
C43 C46 C48 108.6(5)
C49 C46 C47 109.1(6)
C43 C46 C47 108.2(5)
C48 C46 C47 111.0(5)

loop_
_geom_bond_atom_site_label_1
_geom_bond_atom_site_label_2
_geom_bond_distance
Mo H1 1.660(2)
Mo O1 2.146(3)
Mo O10 2.212(2)
Mo O2 2.226(3)
Mo P2 2.4211(12)
Mo P1 2.4435(12)
Mo P3 2.4686(12)
S1 O11 1.435(3)
S1 O10 1.457(3)
S1 C11 1.740(4)
S1 C25 1.762(4)
P1 C52 1.806(5)
P1 C53 1.806(5)
P1 C51 1.826(5)
O1 C10 1.303(5)
S2 O12 1.436(3)
S2 O13 1.440(3)
S2 C21 1.770(4)
S2 C35 1.779(4)
P2 C61 1.808(5)
P2 C63 1.812(5)
P2 C62 1.828(5)
O2 C20 1.307(5)
S3 O14 1.445(3)
S3 O15 1.459(4)
S3 C45 1.774(5)
S3 C31 1.777(4)
P3 C72 1.803(5)
P3 C73 1.816(4)
P3 C71 1.828(5)
O3 H3 0.85(5)
O3 C30 1.332(4)
S4 O16 1.428(3)
S4 O17 1.443(3)
S4 C15 1.759(5)
S4 C41 1.785(4)
O4 C40 1.330(6)
C10 C11 1.415(6)
C10 C15 1.428(6)
C11 C12 1.403(6)
C12 C13 1.381(6)
C13 C14 1.389(7)
C13 C16 1.551(7)
C14 C15 1.384(6)
C16 C17 1.476(10)
C16 C19 1.513(7)
C16 C18 1.563(11)
C20 C21 1.410(5)
C20 C25 1.415(5)
C21 C22 1.388(5)
C22 C23 1.392(5)
C23 C24 1.391(5)
C23 C26 1.531(6)
C24 C25 1.385(5)
C26 C28A 1.494(13)
C26 C29 1.501(6)
C26 C27 1.511(7)
C26 C29A 1.554(13)
C26 C28 1.559(7)
C26 C27A 1.582(14)
C30 C31 1.393(5)
C30 C35 1.413(5)
C31 C32 1.394(5)
C32 C33 1.381(6)
C33 C34 1.387(5)
C33 C36 1.531(5)
C34 C35 1.388(5)
C36 C39 1.517(6)
C36 C38 1.523(7)
C36 C37 1.526(7)
C40 C41 1.398(6)
C40 C45 1.421(6)
C41 C42 1.370(6)
C42 C43 1.402(6)
C43 C44 1.381(7)
C43 C46 1.537(7)
C44 C45 1.358(7)
C46 C49 1.536(7)
C46 C48 1.549(8)
C46 C47 1.565(9)

loop_
_platon_squeeze_void_nr
_platon_squeeze_void_average_x
_platon_squeeze_void_average_y
_platon_squeeze_void_average_z
_platon_squeeze_void_volume
_platon_squeeze_void_count_electrons
1 -0.004 0.000 0.000 1075.8 213.1
2 -0.047 0.500 0.500 1075.9 215.9
